data_2222442
loop_
_publ_author_name
'Chen, Fang'

_publ_section_title
;
 2,2'-Bis(ferrocenylmethyl)-5,5'-(<i>m</i>-phenylene)di-2<i>H</i>-tetrazole
;
_journal_coeditor_code RZ2333
_journal_issue 7
_journal_name_full 'Acta Crystallographica Section E'
_journal_page_first m788
_journal_paper_doi 10.1107/S1600536809022442
_journal_volume 65
_journal_year 2009
_chemical_formula_iupac '[Fe2 (C5 H5)2 (C20 H16 N8)]'
_chemical_formula_moiety 'C30 H26 Fe2 N8'
_chemical_formula_sum 'C30 H26 Fe2 N8'
_chemical_formula_weight 610.29
_chemical_name_systematic
;
2,2'-Bis(ferrocenylmethyl)-5,5'-(<i>m</i>-phenylene)di-2<i>H</i>-tetrazole
;
_space_group_IT_number 2
_symmetry_cell_setting triclinic
_symmetry_space_group_name_Hall '-P 1'
_symmetry_space_group_name_H-M 'P -1'
_atom_sites_solution_hydrogens geom
_atom_sites_solution_primary direct
_atom_sites_solution_secondary difmap
_audit_creation_method SHELXL-97
_cell_angle_alpha 74.982(4)
_cell_angle_beta 67.793(4)
_cell_angle_gamma 70.738(5)
_cell_formula_units_Z 2
_cell_length_a 10.9665(3)
_cell_length_b 11.0860(2)
_cell_length_c 12.9410(3)
_cell_measurement_reflns_used 2765
_cell_measurement_temperature 293(2)
_cell_measurement_theta_max 27.4704
_cell_measurement_theta_min 2.8075
_cell_volume 1358.69(8)
_computing_cell_refinement 'CrystalClear (Rigaku, 2005)'
_computing_data_collection 'CrystalClear (Rigaku, 2005)'
_computing_data_reduction 'CrystalClear (Rigaku, 2005)'
_computing_molecular_graphics 'SHELXTL (Sheldrick, 2008)'
_computing_publication_material 'SHELXL97 (Sheldrick, 2008)'
_computing_structure_refinement 'SHELXL97 (Sheldrick, 2008)'
_computing_structure_solution 'SHELXS97 (Sheldrick, 2008)'
_diffrn_ambient_temperature 293(2)
_diffrn_detector_area_resol_mean 13.6612
_diffrn_measured_fraction_theta_full 0.988
_diffrn_measured_fraction_theta_max 0.988
_diffrn_measurement_device_type 'Rigaku SCXmini'
_diffrn_measurement_method \w
_diffrn_radiation_monochromator graphite
_diffrn_radiation_source 'fine-focus sealed tube'
_diffrn_radiation_type MoK\a
_diffrn_radiation_wavelength 0.71073
_diffrn_reflns_av_R_equivalents 0.0708
_diffrn_reflns_av_sigmaI/netI 0.0956
_diffrn_reflns_limit_h_max 14
_diffrn_reflns_limit_h_min -14
_diffrn_reflns_limit_k_max 14
_diffrn_reflns_limit_k_min -14
_diffrn_reflns_limit_l_max 16
_diffrn_reflns_limit_l_min -16
_diffrn_reflns_number 13984
_diffrn_reflns_theta_full 27.47
_diffrn_reflns_theta_max 27.47
_diffrn_reflns_theta_min 2.81
_diffrn_standards_decay_% 0.1786
_diffrn_standards_interval_count 6158
_diffrn_standards_interval_time 0.0700
_diffrn_standards_number 6158
_exptl_absorpt_coefficient_mu 1.104
_exptl_absorpt_correction_type none
_exptl_crystal_colour Colorless
_exptl_crystal_density_diffrn 1.492
_exptl_crystal_density_method 'not measured'
_exptl_crystal_description Prism
_exptl_crystal_F_000 628
_exptl_crystal_size_max 0.2500
_exptl_crystal_size_mid 0.1500
_exptl_crystal_size_min 0.1000
_refine_diff_density_max 0.343
_refine_diff_density_min -0.403
_refine_ls_extinction_method none
_refine_ls_goodness_of_fit_ref 0.952
_refine_ls_matrix_type full
_refine_ls_number_parameters 407
_refine_ls_number_reflns 6158
_refine_ls_number_restraints 621
_refine_ls_restrained_S_all 0.911
_refine_ls_R_factor_all 0.1196
_refine_ls_R_factor_gt 0.0555
_refine_ls_shift/su_max 0.000
_refine_ls_shift/su_mean 0.000
_refine_ls_structure_factor_coef Fsqd
_refine_ls_weighting_details 'calc w=1/[\s^2^(Fo^2^)+(0.0405P)^2^] where P=(Fo^2^+2Fc^2^)/3'
_refine_ls_weighting_scheme calc
_refine_ls_wR_factor_gt 0.0971
_refine_ls_wR_factor_ref 0.1173
_reflns_number_gt 3375
_reflns_number_total 6158
_reflns_threshold_expression I>2\s(I)
_cod_data_source_file rz2333.cif
_cod_data_source_block I
_cod_depositor_comments
;
The following automatic conversions were performed:
'_exptl_absorpt_correction_type' value 'None' changed to 'none' according
to '/home/saulius/struct/CIF-dictionaries/cif_core.dic' dictionary named
'cif_core.dic' version 2.4.1 from 2010-06-29.

Automatic conversion script
Id: cif_fix_enum 1527 2010-12-29 10:47:43Z saulius 

The following automatic conversions were performed:

'_exptl_absorpt_correction_type' value 'None' changed to 'none'
according to /home/saulius/struct/CIF-dictionaries/cif_core.dic
dictionary named 'cif_core.dic' version 2.4.1 from 2010-06-29.

Automatic conversion script
Id: cif_fix_values 1715 2011-07-08 13:25:40Z adriana 
;
_cod_database_code 2222442
_cod_database_fobs_code 2222442

loop_
_symmetry_equiv_pos_as_xyz
'x, y, z'
'-x, -y, -z'

loop_
_atom_site_type_symbol
_atom_site_label
_atom_site_fract_x
_atom_site_fract_y
_atom_site_fract_z
_atom_site_U_iso_or_equiv
_atom_site_adp_type
_atom_site_calc_flag
_atom_site_refinement_flags
_atom_site_occupancy
_atom_site_disorder_assembly
_atom_site_disorder_group
Fe Fe1 0.58316(5) 0.73009(5) 0.09634(4) 0.04250(16) Uani d U 1 . .
Fe Fe2 -0.12863(5) 1.12049(5) 0.23589(5) 0.04961(17) Uani d U 1 . .
N N1 0.3674(3) 0.4387(3) 0.4787(3) 0.0521(8) Uani d U 1 . .
N N2 0.2452(3) 0.4283(3) 0.5485(2) 0.0511(8) Uani d U 1 . .
N N3 0.3506(3) 0.5609(3) 0.4298(2) 0.0433(7) Uani d U 1 . .
N N4 0.2231(3) 0.6324(3) 0.4627(2) 0.0449(7) Uani d U 1 . .
N N5 -0.3040(3) 0.9265(3) 0.5149(3) 0.0505(8) Uani d U 1 A .
N N6 -0.3789(3) 0.9349(4) 0.6942(3) 0.0678(10) Uani d U 1 . .
N N7 -0.4382(4) 1.0472(4) 0.6374(3) 0.0740(11) Uani d U 1 . .
N N8 -0.3940(3) 1.0439(3) 0.5299(3) 0.0641(9) Uani d U 1 . .
C C1 0.6792(4) 0.8657(4) -0.0129(4) 0.0667(11) Uani d U 1 . .
H H1B 0.6448 0.9332 -0.0685 0.080 Uiso calc R 1 . .
C C2 0.7600(5) 0.7410(5) -0.0309(4) 0.0745(13) Uani d U 1 . .
H H2B 0.7934 0.7059 -0.1016 0.089 Uiso calc R 1 . .
C C3 0.7860(4) 0.6750(4) 0.0710(5) 0.0806(14) Uani d U 1 . .
H H3A 0.8415 0.5864 0.0837 0.097 Uiso calc R 1 . .
C C4 0.6553(4) 0.8767(4) 0.0987(4) 0.0712(12) Uani d U 1 . .
H H4B 0.6010 0.9536 0.1348 0.085 Uiso calc R 1 . .
C C5 0.7204(5) 0.7613(5) 0.1493(4) 0.0784(13) Uani d U 1 . .
H H5A 0.7206 0.7426 0.2275 0.094 Uiso calc R 1 . .
C C6 0.4641(3) 0.6131(4) 0.3473(3) 0.0461(9) Uani d U 1 . .
H H6A 0.5497 0.5488 0.3455 0.055 Uiso calc R 1 . .
H H6B 0.4651 0.6887 0.3712 0.055 Uiso calc R 1 . .
C C7 0.1593(4) 0.5462(3) 0.5371(3) 0.0414(8) Uani d U 1 . .
C C8 0.5128(4) 0.5690(3) 0.1457(3) 0.0471(9) Uani d U 1 . .
H H8A 0.5679 0.4793 0.1525 0.057 Uiso calc R 1 . .
C C9 0.4797(4) 0.6434(4) 0.0480(3) 0.0557(10) Uani d U 1 . .
H H9A 0.5087 0.6143 -0.0250 0.067 Uiso calc R 1 . .
C C10 0.3811(3) 0.7707(3) 0.1868(3) 0.0471(9) Uani d U 1 . .
H H10A 0.3297 0.8451 0.2268 0.057 Uiso calc R 1 . .
C C11 0.4521(3) 0.6492(3) 0.2320(3) 0.0389(8) Uani d U 1 . .
C C12 0.3984(4) 0.7668(4) 0.0744(3) 0.0557(10) Uani d U 1 . .
H H12A 0.3619 0.8385 0.0224 0.067 Uiso calc R 1 . .
C C13 0.0124(3) 0.5768(3) 0.6002(3) 0.0403(8) Uani d U 1 . .
C C14 -0.0457(4) 0.4852(4) 0.6813(3) 0.0531(10) Uani d U 1 . .
H H14A 0.0087 0.4030 0.6970 0.064 Uiso calc R 1 . .
C C15 -0.1848(4) 0.5145(4) 0.7397(3) 0.0603(11) Uani d U 1 . .
H H15A -0.2236 0.4515 0.7925 0.072 Uiso calc R 1 . .
C C16 -0.0695(3) 0.6998(3) 0.5781(3) 0.0453(9) Uani d U 1 . .
H H16A -0.0313 0.7619 0.5234 0.054 Uiso calc R 1 . .
C C17 -0.2083(4) 0.7304(4) 0.6371(3) 0.0476(9) Uani d U 1 . .
C C18 -0.2648(4) 0.6376(4) 0.7188(3) 0.0576(10) Uani d U 1 . .
H H18A -0.3572 0.6584 0.7598 0.069 Uiso calc R 1 . .
C C19 -0.2952(4) 0.8605(4) 0.6160(3) 0.0507(9) Uani d U 1 . .
C C20 -0.2429(4) 0.8867(3) 0.4030(3) 0.0512(9) Uani d U 1 . .
H H20A -0.3118 0.9147 0.3658 0.061 Uiso calc R 1 A .
H H20B -0.2127 0.7931 0.4117 0.061 Uiso calc R 1 . .
C C21 -0.1239(4) 0.9415(3) 0.3297(3) 0.0479(9) Uani d U 1 A .
C C22 -0.0586(4) 0.9316(4) 0.2131(3) 0.0570(10) Uani d U 1 A .
H H22A -0.0855 0.8918 0.1685 0.068 Uiso calc R 1 . .
C C23 0.0511(4) 0.9912(4) 0.1719(4) 0.0677(11) Uani d U 1 A .
H H23A 0.1136 0.9992 0.0942 0.081 Uiso calc R 1 . .
C C24 0.0544(4) 1.0356(4) 0.2636(4) 0.0656(11) Uani d U 1 A .
H H24A 0.1192 1.0809 0.2603 0.079 Uiso calc R 1 . .
C C25 -0.0539(4) 1.0055(4) 0.3609(4) 0.0571(10) Uani d U 1 A .
H H25A -0.0765 1.0260 0.4363 0.069 Uiso calc R 1 . .
C C26 -0.262(2) 1.2163(15) 0.1517(16) 0.080(4) Uani d PU 0.609(19) A 1
H H26A -0.2866 1.1784 0.1045 0.096 Uiso calc PR 0.609(19) A 1
C C27 -0.153(2) 1.2725(19) 0.1138(17) 0.085(5) Uani d PU 0.609(19) A 1
H H27A -0.0906 1.2802 0.0362 0.102 Uiso calc PR 0.609(19) A 1
C C28 -0.3298(12) 1.2208(12) 0.2681(16) 0.064(3) Uani d PU 0.609(19) A 1
H H28A -0.4097 1.1886 0.3160 0.077 Uiso calc PR 0.609(19) A 1
C C29 -0.2581(15) 1.2829(11) 0.3010(12) 0.064(3) Uani d PU 0.609(19) A 1
H H29A -0.2792 1.2980 0.3780 0.076 Uiso calc PR 0.609(19) A 1
C C30 -0.1475(16) 1.3173(12) 0.2046(17) 0.075(4) Uani d PU 0.609(19) A 1
H H30A -0.0822 1.3612 0.2025 0.090 Uiso calc PR 0.609(19) A 1
C C30' -0.132(3) 1.292(3) 0.126(3) 0.063(4) Uani d PU 0.391(19) A 2
H H30B -0.0530 1.3223 0.0719 0.076 Uiso calc PR 0.391(19) A 2
C C28' -0.304(2) 1.256(2) 0.2895(18) 0.069(6) Uani d PU 0.391(19) A 2
H H28B -0.3656 1.2559 0.3675 0.082 Uiso calc PR 0.391(19) A 2
C C29' -0.196(3) 1.310(2) 0.244(3) 0.070(5) Uani d PU 0.391(19) A 2
H H29B -0.1686 1.3552 0.2838 0.084 Uiso calc PR 0.391(19) A 2
C C27' -0.207(2) 1.229(2) 0.1052(17) 0.065(4) Uani d PU 0.391(19) A 2
H H27B -0.1850 1.2002 0.0333 0.079 Uiso calc PR 0.391(19) A 2
C C26' -0.3154(16) 1.2047(19) 0.204(3) 0.065(5) Uani d PU 0.391(19) A 2
H H26B -0.3835 1.1608 0.2119 0.077 Uiso calc PR 0.391(19) A 2

loop_
_atom_site_aniso_label
_atom_site_aniso_U_11
_atom_site_aniso_U_22
_atom_site_aniso_U_33
_atom_site_aniso_U_12
_atom_site_aniso_U_13
_atom_site_aniso_U_23
Fe1 0.0497(3) 0.0375(3) 0.0420(3) -0.0182(2) -0.0125(3) -0.0033(2)
Fe2 0.0487(3) 0.0428(3) 0.0586(4) -0.0086(3) -0.0235(3) -0.0045(3)
N1 0.0493(19) 0.0487(18) 0.051(2) -0.0080(15) -0.0195(16) 0.0035(15)
N2 0.053(2) 0.0471(18) 0.049(2) -0.0168(16) -0.0151(16) 0.0017(15)
N3 0.0410(17) 0.0488(18) 0.0394(17) -0.0135(15) -0.0171(14) 0.0032(14)
N4 0.0400(17) 0.0440(17) 0.0421(18) -0.0092(14) -0.0087(14) -0.0017(14)
N5 0.0438(18) 0.0413(17) 0.066(2) -0.0079(15) -0.0153(16) -0.0151(16)
N6 0.052(2) 0.075(2) 0.070(2) -0.0050(19) -0.0104(19) -0.031(2)
N7 0.058(2) 0.078(3) 0.082(3) -0.004(2) -0.012(2) -0.038(2)
N8 0.052(2) 0.053(2) 0.084(3) -0.0044(17) -0.018(2) -0.0223(19)
C1 0.071(3) 0.061(2) 0.064(3) -0.037(2) -0.012(2) 0.009(2)
C2 0.075(3) 0.083(3) 0.062(3) -0.046(3) 0.012(2) -0.024(2)
C3 0.047(2) 0.057(3) 0.119(4) -0.015(2) -0.017(3) 0.005(2)
C4 0.075(3) 0.065(3) 0.077(3) -0.041(2) -0.001(2) -0.022(2)
C5 0.076(3) 0.115(4) 0.065(3) -0.063(3) -0.026(2) 0.007(3)
C6 0.037(2) 0.057(2) 0.043(2) -0.0168(18) -0.0117(17) -0.0018(17)
C7 0.047(2) 0.046(2) 0.036(2) -0.0186(17) -0.0144(16) -0.0042(16)
C8 0.052(2) 0.0333(17) 0.053(2) -0.0173(16) -0.0106(18) -0.0036(16)
C9 0.084(3) 0.056(2) 0.042(2) -0.037(2) -0.022(2) -0.0051(17)
C10 0.0419(19) 0.0390(19) 0.060(2) -0.0052(16) -0.0199(18) -0.0081(17)
C11 0.0354(19) 0.0381(18) 0.0444(19) -0.0103(15) -0.0154(15) -0.0033(15)
C12 0.071(3) 0.047(2) 0.063(3) -0.021(2) -0.039(2) 0.0049(19)
C13 0.0424(19) 0.049(2) 0.035(2) -0.0189(16) -0.0132(16) -0.0040(16)
C14 0.054(2) 0.054(2) 0.050(2) -0.0217(19) -0.0147(19) 0.0017(18)
C15 0.061(3) 0.068(3) 0.047(2) -0.035(2) -0.007(2) 0.006(2)
C16 0.045(2) 0.051(2) 0.044(2) -0.0214(17) -0.0119(17) -0.0059(17)
C17 0.045(2) 0.060(2) 0.043(2) -0.0163(18) -0.0133(18) -0.0145(18)
C18 0.049(2) 0.078(3) 0.044(2) -0.027(2) -0.0056(19) -0.007(2)
C19 0.040(2) 0.060(2) 0.049(2) -0.0130(18) -0.0058(19) -0.0161(19)
C20 0.054(2) 0.046(2) 0.058(2) -0.0131(18) -0.0181(19) -0.0133(18)
C21 0.041(2) 0.0422(19) 0.059(2) -0.0066(16) -0.0187(17) -0.0065(17)
C22 0.054(2) 0.048(2) 0.064(3) -0.0078(18) -0.014(2) -0.0160(19)
C23 0.049(2) 0.049(2) 0.080(3) -0.0033(17) -0.005(2) -0.004(2)
C24 0.043(2) 0.062(3) 0.090(3) -0.0196(19) -0.030(2) 0.011(2)
C25 0.053(2) 0.056(2) 0.068(2) -0.0150(19) -0.034(2) 0.0041(19)
C26 0.082(10) 0.079(7) 0.087(9) 0.009(7) -0.060(8) -0.015(8)
C27 0.094(9) 0.061(8) 0.078(5) -0.001(6) -0.034(6) 0.011(5)
C28 0.052(4) 0.052(6) 0.096(9) -0.003(3) -0.044(5) -0.009(5)
C29 0.067(7) 0.047(5) 0.085(6) -0.002(4) -0.038(5) -0.020(4)
C30 0.086(8) 0.038(4) 0.102(11) -0.024(5) -0.040(7) 0.013(6)
C30' 0.066(8) 0.053(6) 0.078(8) -0.021(5) -0.041(6) 0.013(6)
C28' 0.065(8) 0.052(9) 0.068(8) 0.009(6) -0.020(6) -0.007(6)
C29' 0.084(12) 0.045(4) 0.089(11) -0.004(6) -0.047(9) -0.012(7)
C27' 0.061(11) 0.076(9) 0.064(8) -0.017(8) -0.031(6) -0.002(7)
C26' 0.039(7) 0.061(8) 0.086(14) -0.002(6) -0.018(8) -0.015(9)

loop_
_atom_type_symbol
_atom_type_description
_atom_type_scat_dispersion_real
_atom_type_scat_dispersion_imag
_atom_type_scat_source
C C 0.0033 0.0016 'International Tables Vol C Tables 4.2.6.8 and 6.1.1.4'
H H 0.0000 0.0000 'International Tables Vol C Tables 4.2.6.8 and 6.1.1.4'
N N 0.0061 0.0033 'International Tables Vol C Tables 4.2.6.8 and 6.1.1.4'
Fe Fe 0.3463 0.8444 'International Tables Vol C Tables 4.2.6.8 and 6.1.1.4'

loop_
_geom_angle_atom_site_label_1
_geom_angle_atom_site_label_2
_geom_angle_atom_site_label_3
_geom_angle_site_symmetry_1
_geom_angle_site_symmetry_3
_geom_angle
_geom_angle_publ_flag
C11 Fe1 C3 . . 121.64(17) ?
C11 Fe1 C5 . . 107.88(16) ?
C3 Fe1 C5 . . 40.47(18) ?
C11 Fe1 C2 . . 157.84(17) ?
C3 Fe1 C2 . . 40.87(18) ?
C5 Fe1 C2 . . 67.80(19) ?
C11 Fe1 C8 . . 41.26(13) ?
C3 Fe1 C8 . . 108.53(17) ?
C5 Fe1 C8 . . 125.84(18) ?
C2 Fe1 C8 . . 122.32(16) ?
C11 Fe1 C10 . . 40.91(13) ?
C3 Fe1 C10 . . 156.7(2) ?
C5 Fe1 C10 . . 121.13(18) ?
C2 Fe1 C10 . . 160.30(18) ?
C8 Fe1 C10 . . 68.72(14) ?
C11 Fe1 C4 . . 124.03(16) ?
C3 Fe1 C4 . . 67.56(19) ?
C5 Fe1 C4 . . 39.56(17) ?
C2 Fe1 C4 . . 67.42(17) ?
C8 Fe1 C4 . . 161.55(17) ?
C10 Fe1 C4 . . 107.32(16) ?
C11 Fe1 C9 . . 68.95(14) ?
C3 Fe1 C9 . . 125.8(2) ?
C5 Fe1 C9 . . 162.9(2) ?
C2 Fe1 C9 . . 108.41(17) ?
C8 Fe1 C9 . . 40.83(14) ?
C10 Fe1 C9 . . 68.23(15) ?
C4 Fe1 C9 . . 156.12(18) ?
C11 Fe1 C12 . . 68.45(14) ?
C3 Fe1 C12 . . 162.1(2) ?
C5 Fe1 C12 . . 155.6(2) ?
C2 Fe1 C12 . . 124.69(19) ?
C8 Fe1 C12 . . 68.31(15) ?
C10 Fe1 C12 . . 40.26(14) ?
C4 Fe1 C12 . . 121.09(18) ?
C9 Fe1 C12 . . 40.39(14) ?
C11 Fe1 C1 . . 160.25(16) ?
C3 Fe1 C1 . . 67.90(18) ?
C5 Fe1 C1 . . 67.10(18) ?
C2 Fe1 C1 . . 40.09(16) ?
C8 Fe1 C1 . . 157.14(16) ?
C10 Fe1 C1 . . 123.77(16) ?
C4 Fe1 C1 . . 39.99(16) ?
C9 Fe1 C1 . . 121.56(17) ?
C12 Fe1 C1 . . 107.73(17) ?
C29' Fe2 C26 . . 66.4(9) ?
C29' Fe2 C27 . . 50.0(10) ?
C26 Fe2 C27 . . 40.4(6) ?
C29' Fe2 C28' . . 39.6(7) ?
C26 Fe2 C28' . . 53.2(7) ?
C27 Fe2 C28' . . 68.0(9) ?
C29' Fe2 C21 . . 143.7(9) ?
C26 Fe2 C21 . . 124.8(6) ?
C27 Fe2 C21 . . 161.4(7) ?
C28' Fe2 C21 . . 114.6(7) ?
C29' Fe2 C23 . . 138.0(9) ?
C26 Fe2 C23 . . 124.2(5) ?
C27 Fe2 C23 . . 108.3(7) ?
C28' Fe2 C23 . . 176.3(6) ?
C21 Fe2 C23 . . 68.94(15) ?
C29' Fe2 C22 . . 175.1(8) ?
C26 Fe2 C22 . . 109.9(5) ?
C27 Fe2 C22 . . 125.1(6) ?
C28' Fe2 C22 . . 141.2(9) ?
C21 Fe2 C22 . . 40.83(14) ?
C23 Fe2 C22 . . 40.91(15) ?
C29' Fe2 C25 . . 116.2(8) ?
C26 Fe2 C25 . . 159.7(7) ?
C27 Fe2 C25 . . 157.2(7) ?
C28' Fe2 C25 . . 114.6(7) ?
C21 Fe2 C25 . . 40.58(14) ?
C23 Fe2 C25 . . 68.70(17) ?
C22 Fe2 C25 . . 68.37(16) ?
C29' Fe2 C29 . . 24.4(7) ?
C26 Fe2 C29 . . 67.8(5) ?
C27 Fe2 C29 . . 68.1(7) ?
C28' Fe2 C29 . . 20.8(7) ?
C21 Fe2 C29 . . 121.4(4) ?
C23 Fe2 C29 . . 158.4(5) ?
C22 Fe2 C29 . . 158.4(5) ?
C25 Fe2 C29 . . 105.9(4) ?
C29' Fe2 C24 . . 113.9(8) ?
C26 Fe2 C24 . . 159.0(7) ?
C27 Fe2 C24 . . 122.2(7) ?
C28' Fe2 C24 . . 140.9(9) ?
C21 Fe2 C24 . . 68.48(15) ?
C23 Fe2 C24 . . 40.58(17) ?
C22 Fe2 C24 . . 68.27(17) ?
C25 Fe2 C24 . . 40.79(14) ?
C29 Fe2 C24 . . 121.9(4) ?
C29' Fe2 C28 . . 56.4(7) ?
C26 Fe2 C28 . . 40.8(4) ?
C27 Fe2 C28 . . 68.9(7) ?
C28' Fe2 C28 . . 20.1(7) ?
C21 Fe2 C28 . . 107.0(4) ?
C23 Fe2 C28 . . 159.7(5) ?
C22 Fe2 C28 . . 123.2(4) ?
C25 Fe2 C28 . . 122.0(5) ?
C29 Fe2 C28 . . 40.8(3) ?
C24 Fe2 C28 . . 158.2(6) ?
C29' Fe2 C30' . . 42.1(10) ?
C26 Fe2 C30' . . 51.6(8) ?
C27 Fe2 C30' . . 12.8(10) ?
C28' Fe2 C30' . . 68.3(11) ?
C21 Fe2 C30' . . 173.5(10) ?
C23 Fe2 C30' . . 108.0(10) ?
C22 Fe2 C30' . . 133.3(10) ?
C25 Fe2 C30' . . 144.5(8) ?
C29 Fe2 C30' . . 63.5(9) ?
C24 Fe2 C30' . . 113.3(7) ?
C28 Fe2 C30' . . 73.8(9) ?
N3 N1 N2 . . 105.9(3) ?
N1 N2 C7 . . 106.2(3) ?
N1 N3 N4 . . 114.0(3) ?
N1 N3 C6 . . 122.9(3) ?
N4 N3 C6 . . 123.1(3) ?
N3 N4 C7 . . 101.7(3) ?
C19 N5 N8 . . 108.9(3) ?
C19 N5 C20 . . 130.5(3) ?
N8 N5 C20 . . 120.4(3) ?
C19 N6 N7 . . 105.9(3) ?
N8 N7 N6 . . 111.1(3) ?
N7 N8 N5 . . 106.3(3) ?
C4 C1 C2 . . 107.9(4) ?
C4 C1 Fe1 . . 69.8(2) ?
C2 C1 Fe1 . . 69.4(2) ?
C4 C1 H1B . . 126.1 ?
C2 C1 H1B . . 126.1 ?
Fe1 C1 H1B . . 126.1 ?
C1 C2 C3 . . 107.7(4) ?
C1 C2 Fe1 . . 70.5(2) ?
C3 C2 Fe1 . . 69.2(2) ?
C1 C2 H2B . . 126.1 ?
C3 C2 H2B . . 126.1 ?
Fe1 C2 H2B . . 126.1 ?
C5 C3 C2 . . 107.0(4) ?
C5 C3 Fe1 . . 69.9(3) ?
C2 C3 Fe1 . . 69.9(3) ?
C5 C3 H3A . . 126.5 ?
C2 C3 H3A . . 126.5 ?
Fe1 C3 H3A . . 126.5 ?
C5 C4 C1 . . 108.5(4) ?
C5 C4 Fe1 . . 69.6(2) ?
C1 C4 Fe1 . . 70.2(2) ?
C5 C4 H4B . . 125.8 ?
C1 C4 H4B . . 125.8 ?
Fe1 C4 H4B . . 125.8 ?
C4 C5 C3 . . 108.9(4) ?
C4 C5 Fe1 . . 70.8(3) ?
C3 C5 Fe1 . . 69.6(3) ?
C4 C5 H5A . . 125.6 ?
C3 C5 H5A . . 125.6 ?
Fe1 C5 H5A . . 125.6 ?
N3 C6 C11 . . 111.9(3) ?
N3 C6 H6A . . 109.2 ?
C11 C6 H6A . . 109.2 ?
N3 C6 H6B . . 109.2 ?
C11 C6 H6B . . 109.2 ?
H6A C6 H6B . . 107.9 ?
N4 C7 N2 . . 112.2(3) ?
N4 C7 C13 . . 124.0(3) ?
N2 C7 C13 . . 123.8(3) ?
C9 C8 C11 . . 107.6(3) ?
C9 C8 Fe1 . . 69.9(2) ?
C11 C8 Fe1 . . 68.85(19) ?
C9 C8 H8A . . 126.2 ?
C11 C8 H8A . . 126.2 ?
Fe1 C8 H8A . . 126.2 ?
C12 C9 C8 . . 107.9(3) ?
C12 C9 Fe1 . . 69.9(2) ?
C8 C9 Fe1 . . 69.3(2) ?
C12 C9 H9A . . 126.0 ?
C8 C9 H9A . . 126.0 ?
Fe1 C9 H9A . . 126.0 ?
C12 C10 C11 . . 108.3(3) ?
C12 C10 Fe1 . . 70.3(2) ?
C11 C10 Fe1 . . 69.01(19) ?
C12 C10 H10A . . 125.8 ?
C11 C10 H10A . . 125.8 ?
Fe1 C10 H10A . . 125.8 ?
C10 C11 C8 . . 107.6(3) ?
C10 C11 C6 . . 126.1(3) ?
C8 C11 C6 . . 126.3(3) ?
C10 C11 Fe1 . . 70.1(2) ?
C8 C11 Fe1 . . 69.89(19) ?
C6 C11 Fe1 . . 124.2(2) ?
C10 C12 C9 . . 108.6(3) ?
C10 C12 Fe1 . . 69.5(2) ?
C9 C12 Fe1 . . 69.7(2) ?
C10 C12 H12A . . 125.7 ?
C9 C12 H12A . . 125.7 ?
Fe1 C12 H12A . . 125.7 ?
C14 C13 C16 . . 119.3(3) ?
C14 C13 C7 . . 121.1(3) ?
C16 C13 C7 . . 119.6(3) ?
C13 C14 C15 . . 120.7(4) ?
C13 C14 H14A . . 119.6 ?
C15 C14 H14A . . 119.6 ?
C18 C15 C14 . . 119.6(4) ?
C18 C15 H15A . . 120.2 ?
C14 C15 H15A . . 120.2 ?
C17 C16 C13 . . 120.4(3) ?
C17 C16 H16A . . 119.8 ?
C13 C16 H16A . . 119.8 ?
C18 C17 C16 . . 119.6(4) ?
C18 C17 C19 . . 119.6(3) ?
C16 C17 C19 . . 120.8(3) ?
C15 C18 C17 . . 120.4(4) ?
C15 C18 H18A . . 119.8 ?
C17 C18 H18A . . 119.8 ?
N6 C19 N5 . . 107.9(4) ?
N6 C19 C17 . . 125.7(4) ?
N5 C19 C17 . . 126.4(3) ?
N5 C20 C21 . . 112.7(3) ?
N5 C20 H20A . . 109.1 ?
C21 C20 H20A . . 109.1 ?
N5 C20 H20B . . 109.1 ?
C21 C20 H20B . . 109.1 ?
H20A C20 H20B . . 107.8 ?
C25 C21 C22 . . 107.9(3) ?
C25 C21 C20 . . 128.5(4) ?
C22 C21 C20 . . 123.6(3) ?
C25 C21 Fe2 . . 69.9(2) ?
C22 C21 Fe2 . . 69.6(2) ?
C20 C21 Fe2 . . 127.8(3) ?
C21 C22 C23 . . 108.2(4) ?
C21 C22 Fe2 . . 69.5(2) ?
C23 C22 Fe2 . . 69.5(2) ?
C21 C22 H22A . . 125.9 ?
C23 C22 H22A . . 125.9 ?
Fe2 C22 H22A . . 125.9 ?
C24 C23 C22 . . 107.5(4) ?
C24 C23 Fe2 . . 69.9(2) ?
C22 C23 Fe2 . . 69.6(2) ?
C24 C23 H23A . . 126.2 ?
C22 C23 H23A . . 126.2 ?
Fe2 C23 H23A . . 126.2 ?
C23 C24 C25 . . 108.4(4) ?
C23 C24 Fe2 . . 69.5(2) ?
C25 C24 Fe2 . . 69.6(2) ?
C23 C24 H24A . . 125.8 ?
C25 C24 H24A . . 125.8 ?
Fe2 C24 H24A . . 125.8 ?
C21 C25 C24 . . 108.0(4) ?
C21 C25 Fe2 . . 69.6(2) ?
C24 C25 Fe2 . . 69.7(2) ?
C21 C25 H25A . . 126.0 ?
C24 C25 H25A . . 126.0 ?
Fe2 C25 H25A . . 126.0 ?
C27 C26 C28 . . 110.2(12) ?
C27 C26 Fe2 . . 70.1(9) ?
C28 C26 Fe2 . . 71.3(7) ?
C27 C26 H26A . . 124.9 ?
C28 C26 H26A . . 124.9 ?
Fe2 C26 H26A . . 124.9 ?
C26 C27 C30 . . 109.5(15) ?
C26 C27 Fe2 . . 69.5(9) ?
C30 C27 Fe2 . . 71.8(9) ?
C26 C27 H27A . . 125.2 ?
C30 C27 H27A . . 125.2 ?
Fe2 C27 H27A . . 125.2 ?
C26 C28 C29 . . 105.3(10) ?
C26 C28 Fe2 . . 67.9(7) ?
C29 C28 Fe2 . . 69.2(6) ?
C26 C28 H28A . . 127.3 ?
C29 C28 H28A . . 127.3 ?
Fe2 C28 H28A . . 127.3 ?
C28 C29 C30 . . 109.9(11) ?
C28 C29 Fe2 . . 70.0(6) ?
C30 C29 Fe2 . . 70.4(6) ?
C28 C29 H29A . . 125.0 ?
C30 C29 H29A . . 125.0 ?
Fe2 C29 H29A . . 125.0 ?
C27 C30 C29 . . 105.0(12) ?
C27 C30 Fe2 . . 67.6(9) ?
C29 C30 Fe2 . . 68.4(6) ?
C27 C30 H30A . . 127.5 ?
C29 C30 H30A . . 127.5 ?
Fe2 C30 H30A . . 127.5 ?
C27' C30' C29' . . 106(2) ?
C27' C30' Fe2 . . 72.2(14) ?
C29' C30' Fe2 . . 66.7(13) ?
C27' C30' H30B . . 127.0 ?
C29' C30' H30B . . 127.0 ?
Fe2 C30' H30B . . 127.0 ?
C29' C28' C26' . . 109.1(16) ?
C29' C28' Fe2 . . 69.5(12) ?
C26' C28' Fe2 . . 72.9(11) ?
C29' C28' H28B . . 125.5 ?
C26' C28' H28B . . 125.5 ?
Fe2 C28' H28B . . 125.5 ?
C28' C29' C30' . . 108.7(18) ?
C28' C29' Fe2 . . 71.0(12) ?
C30' C29' Fe2 . . 71.3(14) ?
C28' C29' H29B . . 125.6 ?
C30' C29' H29B . . 125.6 ?
Fe2 C29' H29B . . 125.6 ?
C30' C27' C26' . . 111(2) ?
C30' C27' Fe2 . . 69.2(14) ?
C26' C27' Fe2 . . 70.5(11) ?
C30' C27' H27B . . 124.7 ?
C26' C27' H27B . . 124.7 ?
Fe2 C27' H27B . . 124.7 ?
C27' C26' C28' . . 105.6(16) ?
C27' C26' Fe2 . . 70.2(11) ?
C28' C26' Fe2 . . 66.4(11) ?
C27' C26' H26B . . 127.2 ?
C28' C26' H26B . . 127.2 ?
Fe2 C26' H26B . . 127.2 ?

loop_
_geom_bond_atom_site_label_1
_geom_bond_atom_site_label_2
_geom_bond_site_symmetry_2
_geom_bond_distance
_geom_bond_publ_flag
Fe1 C11 . 2.020(3) ?
Fe1 C3 . 2.021(4) ?
Fe1 C5 . 2.025(4) ?
Fe1 C2 . 2.031(4) ?
Fe1 C8 . 2.034(3) ?
Fe1 C10 . 2.034(3) ?
Fe1 C4 . 2.040(4) ?
Fe1 C9 . 2.042(4) ?
Fe1 C12 . 2.045(4) ?
Fe1 C1 . 2.046(4) ?
Fe2 C29' . 2.00(2) ?
Fe2 C26 . 2.005(13) ?
Fe2 C27 . 2.013(19) ?
Fe2 C28' . 2.016(19) ?
Fe2 C21 . 2.036(4) ?
Fe2 C23 . 2.036(4) ?
Fe2 C22 . 2.037(4) ?
Fe2 C25 . 2.040(4) ?
Fe2 C29 . 2.040(10) ?
Fe2 C24 . 2.041(4) ?
Fe2 C28 . 2.050(11) ?
Fe2 C30' . 2.06(3) ?
N1 N3 . 1.322(4) ?
N1 N2 . 1.326(4) ?
N2 C7 . 1.346(4) ?
N3 N4 . 1.326(4) ?
N3 C6 . 1.475(4) ?
N4 C7 . 1.336(4) ?
N5 C19 . 1.345(4) ?
N5 N8 . 1.358(4) ?
N5 C20 . 1.464(4) ?
N6 C19 . 1.333(4) ?
N6 N7 . 1.366(5) ?
N7 N8 . 1.294(4) ?
C1 C4 . 1.397(6) ?
C1 C2 . 1.397(6) ?
C1 H1B . 0.9800 ?
C2 C3 . 1.415(6) ?
C2 H2B . 0.9800 ?
C3 C5 . 1.399(6) ?
C3 H3A . 0.9800 ?
C4 C5 . 1.376(6) ?
C4 H4B . 0.9800 ?
C5 H5A . 0.9800 ?
C6 C11 . 1.486(4) ?
C6 H6A . 0.9700 ?
C6 H6B . 0.9700 ?
C7 C13 . 1.472(4) ?
C8 C9 . 1.421(5) ?
C8 C11 . 1.428(5) ?
C8 H8A . 0.9800 ?
C9 C12 . 1.411(5) ?
C9 H9A . 0.9800 ?
C10 C12 . 1.404(5) ?
C10 C11 . 1.417(4) ?
C10 H10A . 0.9800 ?
C12 H12A . 0.9800 ?
C13 C14 . 1.381(4) ?
C13 C16 . 1.390(5) ?
C14 C15 . 1.389(5) ?
C14 H14A . 0.9300 ?
C15 C18 . 1.379(5) ?
C15 H15A . 0.9300 ?
C16 C17 . 1.389(4) ?
C16 H16A . 0.9300 ?
C17 C18 . 1.386(5) ?
C17 C19 . 1.467(5) ?
C18 H18A . 0.9300 ?
C20 C21 . 1.504(5) ?
C20 H20A . 0.9700 ?
C20 H20B . 0.9700 ?
C21 C25 . 1.413(5) ?
C21 C22 . 1.421(5) ?
C22 C23 . 1.424(5) ?
C22 H22A . 0.9800 ?
C23 C24 . 1.414(6) ?
C23 H23A . 0.9800 ?
C24 C25 . 1.422(5) ?
C24 H24A . 0.9800 ?
C25 H25A . 0.9800 ?
C26 C27 . 1.39(2) ?
C26 C28 . 1.413(16) ?
C26 H26A . 0.9800 ?
C27 C30 . 1.42(2) ?
C27 H27A . 0.9800 ?
C28 C29 . 1.427(12) ?
C28 H28A . 0.9800 ?
C29 C30 . 1.445(13) ?
C29 H29A . 0.9800 ?
C30 H30A . 0.9800 ?
C30' C27' . 1.38(2) ?
C30' C29' . 1.46(3) ?
C30' H30B . 0.9800 ?
C28' C29' . 1.36(3) ?
C28' C26' . 1.44(2) ?
C28' H28B . 0.9800 ?
C29' H29B . 0.9800 ?
C27' C26' . 1.41(2) ?
C27' H27B . 0.9800 ?
C26' H26B . 0.9800 ?

loop_
_geom_hbond_atom_site_label_D
_geom_hbond_atom_site_label_H
_geom_hbond_atom_site_label_A
_geom_hbond_site_symmetry_A
_geom_hbond_distance_DH
_geom_hbond_distance_HA
_geom_hbond_distance_DA
_geom_hbond_angle_DHA
C20 H20B N2 2_566 0.97 2.49 3.391(5) 154
